data_7205362
loop_
_publ_author_name
'Jiang, Yun-Liang'
'Wang, Yu-Ling'
'Lin, Jing-Xiang'
'Liu, Qing-Yan'
'Lu, Zhang-Hui'
'Zhang, Na'
Jia-Jia-Wei,
'Li, Li-Qin'

_publ_section_title
;
 Syntheses, structures and properties of coordination polymers of
 cadmium(ii) with 4-methyl-1,2,4-triazole-3-thiol ligand
;
_journal_issue 5
_journal_name_full CrystEngComm
_journal_page_first 1697
_journal_paper_doi 10.1039/c0ce00431f
_journal_volume 13
_journal_year 2011
_chemical_formula_sum 'C6 H8 Cd N6 S2'
_chemical_formula_weight 340.70
_chemical_name_systematic
;
?
;
_space_group_IT_number 60
_symmetry_cell_setting orthorhombic
_symmetry_space_group_name_Hall '-P 2n 2ab'
_symmetry_space_group_name_H-M 'P b c n'
_atom_sites_solution_hydrogens geom
_atom_sites_solution_primary direct
_atom_sites_solution_secondary difmap
_audit_creation_method SHELXL-97
_cell_angle_alpha 90.00
_cell_angle_beta 90.00
_cell_angle_gamma 90.00
_cell_formula_units_Z 4
_cell_length_a 13.3271(8)
_cell_length_b 10.2322(6)
_cell_length_c 8.0646(5)
_cell_measurement_reflns_used 7058
_cell_measurement_temperature 296(2)
_cell_measurement_theta_max 28.22
_cell_measurement_theta_min 2.51
_cell_volume 1099.73(11)
_computing_cell_refinement 'SAINT (Bruker, 2008)'
_computing_data_collection 'APEX2 (Bruker, 2008)'
_computing_data_reduction 'SAINT (Bruker, 2008)'
_computing_molecular_graphics 'Bruker SHELXTL'
_computing_publication_material 'Bruker SHELXTL'
_computing_structure_refinement 'SHELXL-97 (Sheldrick, 1997)'
_computing_structure_solution 'SHELXS-97 (Sheldrick, 1990)'
_diffrn_ambient_temperature 296(2)
_diffrn_measured_fraction_theta_full 1.000
_diffrn_measured_fraction_theta_max 1.000
_diffrn_measurement_device_type 'Bruker APEXII area-detector'
_diffrn_measurement_method \w
_diffrn_radiation_monochromator graphite
_diffrn_radiation_source 'fine-focus sealed tube'
_diffrn_radiation_type MoK\a
_diffrn_radiation_wavelength 0.71073
_diffrn_reflns_av_R_equivalents 0.0215
_diffrn_reflns_av_sigmaI/netI 0.0129
_diffrn_reflns_limit_h_max 16
_diffrn_reflns_limit_h_min -17
_diffrn_reflns_limit_k_max 13
_diffrn_reflns_limit_k_min -13
_diffrn_reflns_limit_l_max 10
_diffrn_reflns_limit_l_min -10
_diffrn_reflns_number 9434
_diffrn_reflns_theta_full 28.22
_diffrn_reflns_theta_max 28.22
_diffrn_reflns_theta_min 2.51
_exptl_absorpt_coefficient_mu 2.341
_exptl_absorpt_correction_T_max 0.821
_exptl_absorpt_correction_T_min 0.782
_exptl_absorpt_correction_type multi-scan
_exptl_absorpt_process_details '(SADABS; Bruker 2008)'
_exptl_crystal_colour colorless
_exptl_crystal_density_diffrn 2.058
_exptl_crystal_density_method 'not measured'
_exptl_crystal_description block
_exptl_crystal_F_000 664
_exptl_crystal_size_max 0.32
_exptl_crystal_size_mid 0.08
_exptl_crystal_size_min 0.05
_refine_diff_density_max 0.305
_refine_diff_density_min -0.239
_refine_diff_density_rms 0.054
_refine_ls_extinction_coef 0.0263(8)
_refine_ls_extinction_expression Fc^*^=kFc[1+0.001xFc^2^\l^3^/sin(2\q)]^-1/4^
_refine_ls_extinction_method SHELXL
_refine_ls_goodness_of_fit_ref 1.038
_refine_ls_hydrogen_treatment constr
_refine_ls_matrix_type full
_refine_ls_number_parameters 70
_refine_ls_number_reflns 1361
_refine_ls_number_restraints 0
_refine_ls_restrained_S_all 1.038
_refine_ls_R_factor_all 0.0165
_refine_ls_R_factor_gt 0.0156
_refine_ls_shift/su_max 0.001
_refine_ls_shift/su_mean 0.000
_refine_ls_structure_factor_coef Fsqd
_refine_ls_weighting_details 'calc w=1/[\s^2^(Fo^2^)+(0.0211P)^2^+0.6402P] where P=(Fo^2^+2Fc^2^)/3'
_refine_ls_weighting_scheme calc
_refine_ls_wR_factor_gt 0.0420
_refine_ls_wR_factor_ref 0.0426
_reflns_number_gt 1299
_reflns_number_total 1361
_reflns_threshold_expression >2sigma(I)
_cod_data_source_file C0CE00431F.TXT
_cod_data_source_block Cd(MPTRZ)2
_cod_depositor_comments
;
The following automatic conversions were performed:
'_symmetry_cell_setting' value 'Orthorhombic' changed to 'orthorhombic'
according to '/home/saulius/struct/CIF-dictionaries/cif_core.dic'
dictionary named 'cif_core.dic' version 2.4.1 from
2010-06-29.

'_exptl_absorpt_correction_type' value 'Multi-scan' changed
to 'multi-scan' according to
'/home/saulius/struct/CIF-dictionaries/cif_core.dic' dictionary named
'cif_core.dic' version 2.4.1 from 2010-06-29.

Automatic conversion script
Id: cif_fix_enum 1555 2011-01-17 13:19:09Z saulius 
;
_cod_original_sg_symbol_H-M Pbcn
_cod_database_code 7205362

loop_
_symmetry_equiv_pos_as_xyz
'x, y, z'
'-x+1/2, -y+1/2, z+1/2'
'-x, y, -z+1/2'
'x+1/2, -y+1/2, -z'
'-x, -y, -z'
'x-1/2, y-1/2, -z-1/2'
'x, -y, z-1/2'
'-x-1/2, y-1/2, z'

loop_
_atom_site_label
_atom_site_type_symbol
_atom_site_fract_x
_atom_site_fract_y
_atom_site_fract_z
_atom_site_U_iso_or_equiv
_atom_site_adp_type
_atom_site_occupancy
_atom_site_symmetry_multiplicity
_atom_site_calc_flag
_atom_site_refinement_flags
_atom_site_disorder_assembly
_atom_site_disorder_group
Cd1 Cd 0.5000 0.414738(14) 0.2500 0.02854(8) Uani 1 2 d S . .
S1 S 0.64747(3) 0.47795(4) -0.11438(5) 0.03305(11) Uani 1 1 d . . .
C1 C 0.60808(10) 0.31982(13) -0.07808(17) 0.0251(3) Uani 1 1 d . . .
C2 C 0.58799(14) 0.11011(16) -0.0968(2) 0.0392(4) Uani 1 1 d . . .
H2A H 0.5904 0.0249 -0.1368 0.047 Uiso 1 1 calc R . .
C3 C 0.68258(15) 0.21445(19) -0.3334(2) 0.0447(4) Uani 1 1 d . . .
H3A H 0.6852 0.1271 -0.3765 0.067 Uiso 1 1 calc R . .
H3B H 0.7496 0.2459 -0.3156 0.067 Uiso 1 1 calc R . .
H3C H 0.6489 0.2702 -0.4113 0.067 Uiso 1 1 calc R . .
N1 N 0.54590(12) 0.14383(13) 0.04226(19) 0.0402(3) Uani 1 1 d . . .
N2 N 0.55877(10) 0.27828(12) 0.05436(16) 0.0309(3) Uani 1 1 d . . .
N3 N 0.62788(10) 0.21469(12) -0.17622(16) 0.0305(3) Uani 1 1 d . . .

loop_
_atom_site_aniso_label
_atom_site_aniso_U_11
_atom_site_aniso_U_22
_atom_site_aniso_U_33
_atom_site_aniso_U_23
_atom_site_aniso_U_13
_atom_site_aniso_U_12
Cd1 0.03639(12) 0.02351(11) 0.02570(11) 0.000 0.00135(5) 0.000
S1 0.0345(2) 0.02735(19) 0.0373(2) 0.00533(14) -0.00525(15) -0.00503(14)
C1 0.0240(6) 0.0257(6) 0.0254(6) 0.0006(5) -0.0007(5) 0.0023(5)
C2 0.0497(10) 0.0254(7) 0.0426(9) -0.0025(7) 0.0095(8) 0.0015(7)
C3 0.0516(10) 0.0482(10) 0.0342(9) -0.0007(7) 0.0159(8) 0.0108(8)
N1 0.0514(9) 0.0257(6) 0.0434(8) -0.0011(6) 0.0135(7) -0.0045(6)
N2 0.0367(7) 0.0250(6) 0.0311(6) -0.0016(5) 0.0072(5) -0.0019(5)
N3 0.0348(7) 0.0277(6) 0.0291(6) -0.0006(5) 0.0060(5) 0.0052(5)

loop_
_atom_type_symbol
_atom_type_description
_atom_type_scat_dispersion_real
_atom_type_scat_dispersion_imag
_atom_type_scat_source
C C 0.0033 0.0016 'International Tables Vol C Tables 4.2.6.8 and 6.1.1.4'
H H 0.0000 0.0000 'International Tables Vol C Tables 4.2.6.8 and 6.1.1.4'
N N 0.0061 0.0033 'International Tables Vol C Tables 4.2.6.8 and 6.1.1.4'
O O 0.0106 0.0060 'International Tables Vol C Tables 4.2.6.8 and 6.1.1.4'
Na Na 0.0362 0.0249 'International Tables Vol C Tables 4.2.6.8 and 6.1.1.4'
S S 0.1246 0.1234 'International Tables Vol C Tables 4.2.6.8 and 6.1.1.4'
Cd Cd -0.8075 1.2024 'International Tables Vol C Tables 4.2.6.8 and 6.1.1.4'

loop_
_geom_angle_atom_site_label_1
_geom_angle_atom_site_label_2
_geom_angle_atom_site_label_3
_geom_angle
_geom_angle_site_symmetry_1
_geom_angle_site_symmetry_3
_geom_angle_publ_flag
N2 Cd1 N2 103.20(6) 3_655 . ?
N2 Cd1 S1 103.85(4) 3_655 7_566 ?
N2 Cd1 S1 107.79(4) . 7_566 ?
N2 Cd1 S1 107.79(4) 3_655 5_665 ?
N2 Cd1 S1 103.85(4) . 5_665 ?
S1 Cd1 S1 127.957(18) 7_566 5_665 ?
C1 S1 Cd1 104.27(5) . 5_665 ?
N2 C1 N3 108.15(12) . . ?
N2 C1 S1 126.06(11) . . ?
N3 C1 S1 125.68(11) . . ?
N1 C2 N3 111.54(14) . . ?
N1 C2 H2A 124.2 . . ?
N3 C2 H2A 124.2 . . ?
N3 C3 H3A 109.5 . . ?
N3 C3 H3B 109.5 . . ?
H3A C3 H3B 109.5 . . ?
N3 C3 H3C 109.5 . . ?
H3A C3 H3C 109.5 . . ?
H3B C3 H3C 109.5 . . ?
C2 N1 N2 105.66(13) . . ?
C1 N2 N1 108.81(12) . . ?
C1 N2 Cd1 122.67(10) . . ?
N1 N2 Cd1 128.40(10) . . ?
C2 N3 C1 105.84(13) . . ?
C2 N3 C3 127.14(14) . . ?
C1 N3 C3 127.01(14) . . ?

loop_
_geom_bond_atom_site_label_1
_geom_bond_atom_site_label_2
_geom_bond_distance
_geom_bond_site_symmetry_2
_geom_bond_publ_flag
Cd1 N2 2.2477(13) 3_655 ?
Cd1 N2 2.2477(13) . ?
Cd1 S1 2.5029(4) 7_566 ?
Cd1 S1 2.5029(4) 5_665 ?
S1 C1 1.7260(14) . ?
S1 Cd1 2.5029(4) 5_665 ?
C1 N2 1.3242(18) . ?
C1 N3 1.3613(18) . ?
C2 N1 1.301(2) . ?
C2 N3 1.356(2) . ?
C2 H2A 0.9300 . ?
C3 N3 1.462(2) . ?
C3 H3A 0.9600 . ?
C3 H3B 0.9600 . ?
C3 H3C 0.9600 . ?
N1 N2 1.3898(18) . ?
